data_7004972
loop_
_publ_author_name
'Chen, Yin-Qiang'
'Zhang, Jiasheng'
'Cai, Shuyi'
'Hou, Xiu-Feng'
'Schumann, Herbert'
'Jin, Guo-Xin'

_publ_section_title
;
 Syntheses and structures of heterometallic clusters by the reaction of
 o-carboranyl cobaltadichalcogenolato complexes.
;
_journal_issue 7
_journal_name_full 'Dalton transactions (Cambridge, England : 2003)'
_journal_page_first 749
_journal_page_last 758
_journal_paper_doi 10.1039/b614123d
_journal_year 2007
_chemical_formula_sum 'C16 H35 B20 Co Mo O2 Se4'
_chemical_formula_weight 946.35
_chemical_name_systematic
;
?
;
_space_group_IT_number 4
_symmetry_cell_setting monoclinic
_symmetry_space_group_name_Hall 'P 2yb'
_symmetry_space_group_name_H-M 'P 1 21 1'
_atom_sites_solution_hydrogens geom
_atom_sites_solution_primary direct
_atom_sites_solution_secondary difmap
_audit_creation_method SHELXL-97
_cell_angle_alpha 90.00
_cell_angle_beta 108.060(4)
_cell_angle_gamma 90.00
_cell_formula_units_Z 2
_cell_length_a 10.709(3)
_cell_length_b 10.383(3)
_cell_length_c 16.570(4)
_cell_measurement_reflns_used 964
_cell_measurement_temperature 293(2)
_cell_measurement_theta_max 21.299
_cell_measurement_theta_min 2.585
_cell_volume 1751.7(8)
_computing_cell_refinement 'Bruker SMART'
_computing_data_collection 'Bruker SMART'
_computing_data_reduction 'Bruker SHELXTL'
_computing_molecular_graphics 'Bruker SHELXTL'
_computing_publication_material 'Bruker SHELXTL'
_computing_structure_refinement 'SHELXL-97 (Sheldrick, 1997)'
_computing_structure_solution 'SHELXS-97 (Sheldrick, 1990)'
_diffrn_ambient_temperature 293(2)
_diffrn_measured_fraction_theta_full 0.995
_diffrn_measured_fraction_theta_max 0.995
_diffrn_measurement_device_type 'CCD area detector'
_diffrn_measurement_method 'phi and omega scans'
_diffrn_radiation_monochromator graphite
_diffrn_radiation_source 'fine-focus sealed tube'
_diffrn_radiation_type MoK\a
_diffrn_radiation_wavelength 0.71073
_diffrn_reflns_av_R_equivalents 0.0502
_diffrn_reflns_av_sigmaI/netI 0.1269
_diffrn_reflns_limit_h_max 12
_diffrn_reflns_limit_h_min -12
_diffrn_reflns_limit_k_max 12
_diffrn_reflns_limit_k_min -12
_diffrn_reflns_limit_l_max 15
_diffrn_reflns_limit_l_min -19
_diffrn_reflns_number 7410
_diffrn_reflns_theta_full 25.01
_diffrn_reflns_theta_max 25.01
_diffrn_reflns_theta_min 2.00
_diffrn_standards_decay_% 6.80
_exptl_absorpt_coefficient_mu 5.007
_exptl_absorpt_correction_T_max 0.7879
_exptl_absorpt_correction_T_min 0.4342
_exptl_absorpt_correction_type multi-scan
_exptl_absorpt_process_details sadabs
_exptl_crystal_colour purple
_exptl_crystal_density_diffrn 1.794
_exptl_crystal_density_method 'not measured'
_exptl_crystal_description prism
_exptl_crystal_F_000 904
_exptl_crystal_size_max 0.20
_exptl_crystal_size_mid 0.05
_exptl_crystal_size_min 0.05
_refine_diff_density_max 2.158
_refine_diff_density_min -0.520
_refine_diff_density_rms 0.160
_refine_ls_abs_structure_details 'Flack H D (1983), Acta Cryst. A39, 876-881'
_refine_ls_abs_structure_Flack 0.043(16)
_refine_ls_extinction_method none
_refine_ls_goodness_of_fit_ref 0.880
_refine_ls_hydrogen_treatment constr
_refine_ls_matrix_type full
_refine_ls_number_parameters 417
_refine_ls_number_reflns 5619
_refine_ls_number_restraints 7
_refine_ls_restrained_S_all 0.880
_refine_ls_R_factor_all 0.0856
_refine_ls_R_factor_gt 0.0539
_refine_ls_shift/su_max 0.001
_refine_ls_shift/su_mean 0.000
_refine_ls_structure_factor_coef Fsqd
_refine_ls_weighting_details 'calc w=1/[\s^2^(Fo^2^)+(0.0540P)^2^+0.0000P] where P=(Fo^2^+2Fc^2^)/3'
_refine_ls_weighting_scheme calc
_refine_ls_wR_factor_gt 0.1079
_refine_ls_wR_factor_ref 0.1163
_reflns_number_gt 3695
_reflns_number_total 5619
_reflns_threshold_expression >2sigma(I)
_cod_data_source_file b614123d.txt
_cod_data_source_block f60412a
_cod_depositor_comments
;
The following automatic conversions were performed:
'_symmetry_cell_setting' value 'Monoclinic' changed to 'monoclinic'
according to '/home/saulius/struct/CIF-dictionaries/cif_core.dic'
dictionary named 'cif_core.dic' version 2.4.1 from 2010-06-29.

Automatic conversion script
Id: cif_fix_enum 1527 2010-12-29 10:47:43Z saulius 
;
_cod_original_sg_symbol_H-M P2(1)
_cod_database_code 7004972

loop_
_symmetry_equiv_pos_as_xyz
'x, y, z'
'-x, y+1/2, -z'

loop_
_atom_site_label
_atom_site_type_symbol
_atom_site_fract_x
_atom_site_fract_y
_atom_site_fract_z
_atom_site_U_iso_or_equiv
_atom_site_adp_type
_atom_site_occupancy
_atom_site_symmetry_multiplicity
_atom_site_calc_flag
_atom_site_refinement_flags
_atom_site_disorder_assembly
_atom_site_disorder_group
Co1 Co 0.41426(17) 0.35547(17) 0.24607(10) 0.0320(4) Uani 1 1 d . . .
Mo1 Mo 0.61390(11) 0.53013(10) 0.28651(7) 0.0303(3) Uani 1 1 d . . .
C5 C 0.5911(13) 0.4839(13) 0.3969(9) 0.043(4) Uani 1 1 d . . .
O1 O 0.5833(10) 0.4601(10) 0.4645(6) 0.056(3) Uani 1 1 d . . .
C6 C 0.7057(14) 0.3614(15) 0.3047(8) 0.042(4) Uani 1 1 d . . .
O2 O 0.7679(10) 0.2729(10) 0.3185(7) 0.061(3) Uani 1 1 d . . .
Se1 Se 0.50505(12) 0.42195(12) 0.14121(8) 0.0305(3) Uani 1 1 d . . .
Se2 Se 0.36387(12) 0.57150(12) 0.25919(7) 0.0325(3) Uani 1 1 d . . .
C1 C 0.3850(11) 0.5617(12) 0.0824(6) 0.029(3) Uani 1 1 d . . .
C2 C 0.3113(12) 0.6324(12) 0.1416(8) 0.034(3) Uani 1 1 d . . .
B3 B 0.2243(14) 0.5267(16) 0.0637(9) 0.036(4) Uani 1 1 d . . .
H3 H 0.1852 0.4329 0.0754 0.043 Uiso 1 1 calc R . .
B4 B 0.2959(14) 0.5522(16) -0.0211(8) 0.037(4) Uani 1 1 d . . .
H4 H 0.3045 0.4750 -0.0645 0.045 Uiso 1 1 calc R . .
B5 B 0.4206(16) 0.6701(16) 0.0112(9) 0.043(4) Uani 1 1 d . . .
H5 H 0.5069 0.6685 -0.0115 0.051 Uiso 1 1 calc R . .
B6 B 0.4342(13) 0.7155(13) 0.1189(8) 0.026(3) Uani 1 1 d U . .
H6 H 0.5287 0.7411 0.1657 0.031 Uiso 1 1 calc R . .
B7 B 0.1556(15) 0.6715(15) 0.0806(9) 0.037(4) Uani 1 1 d . . .
H7 H 0.0699 0.6715 0.1038 0.045 Uiso 1 1 calc R . .
B8 B 0.1415(17) 0.6275(17) -0.0222(11) 0.051(5) Uani 1 1 d . . .
H8 H 0.0465 0.5987 -0.0672 0.062 Uiso 1 1 calc R . .
B9 B 0.2596(15) 0.7146(17) -0.0539(10) 0.042(4) Uani 1 1 d . . .
H9 H 0.2400 0.7424 -0.1207 0.050 Uiso 1 1 calc R . .
B10 B 0.3490(17) 0.8154(15) 0.0299(10) 0.044(5) Uani 1 1 d . . .
H10 H 0.3892 0.9089 0.0189 0.053 Uiso 1 1 calc R . .
B11 B 0.2841(15) 0.7898(18) 0.1151(10) 0.043(4) Uani 1 1 d . . .
H11 H 0.2816 0.8666 0.1603 0.051 Uiso 1 1 calc R . .
B12 B 0.1758(17) 0.7904(19) 0.0071(10) 0.051(5) Uani 1 1 d . . .
H12 H 0.1043 0.8678 -0.0184 0.061 Uiso 1 1 calc R . .
Se3 Se 0.68128(13) 0.72821(14) 0.37475(8) 0.0400(4) Uani 1 1 d . . .
Se4 Se 0.80334(13) 0.57331(14) 0.23202(9) 0.0428(4) Uani 1 1 d . . .
C3 C 0.8421(12) 0.7874(13) 0.3611(8) 0.038(3) Uani 1 1 d . . .
C4 C 0.8989(12) 0.7239(14) 0.2906(8) 0.040(3) Uani 1 1 d . . .
B13 B 0.9806(16) 0.7003(18) 0.3979(11) 0.054(5) Uani 1 1 d . . .
H13 H 0.9855 0.6093 0.4327 0.064 Uiso 1 1 calc R . .
B14 B 0.9723(16) 0.8416(17) 0.4447(11) 0.050(5) Uani 1 1 d . . .
H14 H 0.9712 0.8454 0.5108 0.060 Uiso 1 1 calc R . .
B15 B 0.8764(18) 0.952(2) 0.3673(11) 0.061(6) Uani 1 1 d . . .
H15 H 0.8138 1.0248 0.3834 0.073 Uiso 1 1 calc R . .
B16 B 0.832(2) 0.8707(17) 0.2689(10) 0.056(5) Uani 1 1 d . . .
H16 H 0.7386 0.8922 0.2195 0.067 Uiso 1 1 calc R . .
B17 B 1.0623(16) 0.7213(18) 0.3197(11) 0.054(5) Uani 1 1 d . . .
H17 H 1.1200 0.6448 0.3020 0.064 Uiso 1 1 calc R . .
B18 B 1.1122(18) 0.804(2) 0.4228(12) 0.066(6) Uani 1 1 d . . .
H18 H 1.2037 0.7833 0.4741 0.079 Uiso 1 1 calc R . .
B19 B 1.0521(17) 0.963(2) 0.3999(11) 0.059(6) Uani 1 1 d . . .
H19 H 1.1044 1.0477 0.4346 0.071 Uiso 1 1 calc R . .
B20 B 0.963(2) 0.976(2) 0.2916(13) 0.072(6) Uani 1 1 d . . .
H20 H 0.9589 1.0673 0.2571 0.086 Uiso 1 1 calc R . .
B21 B 0.9697(16) 0.8310(17) 0.2456(11) 0.047(5) Uani 1 1 d . . .
H21 H 0.9679 0.8271 0.1789 0.056 Uiso 1 1 calc R . .
B22 B 1.1070(19) 0.8800(19) 0.3266(14) 0.072(7) Uani 1 1 d . . .
H22 H 1.1996 0.9067 0.3154 0.087 Uiso 1 1 calc R . .
C7 C 0.3196(13) 0.2699(13) 0.3235(8) 0.039(3) Uani 1 1 d . . .
C8 C 0.2366(13) 0.2695(13) 0.2361(9) 0.041(4) Uani 1 1 d . . .
C9 C 0.2970(11) 0.2002(12) 0.1841(8) 0.031(3) Uani 1 1 d . . .
C10 C 0.4203(14) 0.1549(14) 0.2414(9) 0.048(4) Uani 1 1 d . . .
C11 C 0.4332(13) 0.1960(12) 0.3276(8) 0.038(3) Uani 1 1 d . . .
C12 C 0.2860(15) 0.3174(16) 0.3973(8) 0.063(5) Uani 1 1 d . . .
H12A H 0.2403 0.2514 0.4174 0.094 Uiso 1 1 calc R . .
H12B H 0.2307 0.3919 0.3815 0.094 Uiso 1 1 calc R . .
H12C H 0.3649 0.3400 0.4415 0.094 Uiso 1 1 calc R . .
C13 C 0.0995(12) 0.3237(13) 0.2080(9) 0.045(4) Uani 1 1 d . . .
H13A H 0.0382 0.2576 0.2107 0.068 Uiso 1 1 calc R . .
H13B H 0.0789 0.3545 0.1508 0.068 Uiso 1 1 calc R . .
H13C H 0.0939 0.3936 0.2447 0.068 Uiso 1 1 calc R . .
C14 C 0.2474(13) 0.1661(14) 0.0925(9) 0.050(4) Uani 1 1 d . . .
H14A H 0.1968 0.0883 0.0855 0.074 Uiso 1 1 calc R . .
H14B H 0.3203 0.1534 0.0712 0.074 Uiso 1 1 calc R . .
H14C H 0.1931 0.2346 0.0616 0.074 Uiso 1 1 calc R . .
C15 C 0.5192(15) 0.0737(15) 0.2176(10) 0.072(5) Uani 1 1 d . . .
H15A H 0.4980 -0.0156 0.2205 0.108 Uiso 1 1 calc R . .
H15B H 0.6051 0.0904 0.2561 0.108 Uiso 1 1 calc R . .
H15C H 0.5177 0.0945 0.1608 0.108 Uiso 1 1 calc R . .
C16 C 0.5403(13) 0.1533(13) 0.4050(9) 0.058(5) Uani 1 1 d . . .
H16A H 0.5149 0.0745 0.4258 0.087 Uiso 1 1 calc R . .
H16B H 0.5550 0.2185 0.4480 0.087 Uiso 1 1 calc R . .
H16C H 0.6196 0.1396 0.3907 0.087 Uiso 1 1 calc R . .

loop_
_atom_site_aniso_label
_atom_site_aniso_U_11
_atom_site_aniso_U_22
_atom_site_aniso_U_33
_atom_site_aniso_U_23
_atom_site_aniso_U_13
_atom_site_aniso_U_12
Co1 0.0318(11) 0.0323(11) 0.0314(10) 0.0022(9) 0.0093(8) -0.0014(9)
Mo1 0.0313(6) 0.0276(7) 0.0311(6) -0.0019(5) 0.0083(5) 0.0001(5)
C5 0.038(9) 0.032(9) 0.047(9) -0.003(7) -0.004(7) 0.002(7)
O1 0.077(8) 0.054(7) 0.036(6) -0.001(5) 0.018(5) -0.003(6)
C6 0.062(10) 0.042(10) 0.022(7) -0.003(7) 0.013(7) 0.017(8)
O2 0.061(7) 0.031(7) 0.081(8) 0.011(6) 0.007(6) 0.012(6)
Se1 0.0325(8) 0.0258(8) 0.0336(8) -0.0028(6) 0.0107(6) 0.0043(6)
Se2 0.0348(7) 0.0320(8) 0.0323(7) -0.0011(7) 0.0128(6) 0.0041(7)
C1 0.036(7) 0.027(8) 0.022(6) -0.007(6) 0.006(5) -0.010(6)
C2 0.023(7) 0.023(7) 0.061(9) 0.004(7) 0.018(6) 0.005(6)
B3 0.035(8) 0.031(9) 0.035(9) -0.012(8) 0.001(7) 0.010(8)
B4 0.050(10) 0.042(11) 0.019(7) -0.011(8) 0.011(7) 0.000(8)
B5 0.056(11) 0.047(11) 0.016(8) 0.005(7) -0.002(7) -0.008(9)
B6 0.031(5) 0.018(5) 0.028(5) 0.000(4) 0.008(4) -0.002(4)
B7 0.032(9) 0.038(10) 0.039(10) 0.004(8) 0.007(7) 0.001(8)
B8 0.039(10) 0.040(11) 0.062(12) -0.018(9) -0.002(9) 0.007(9)
B9 0.043(10) 0.052(12) 0.032(9) -0.003(8) 0.015(7) -0.004(9)
B10 0.072(13) 0.023(9) 0.039(10) -0.008(7) 0.019(9) 0.020(9)
B11 0.032(10) 0.056(12) 0.043(10) 0.001(9) 0.014(8) 0.000(8)
B12 0.043(11) 0.060(13) 0.039(10) -0.006(9) -0.004(8) 0.003(9)
Se3 0.0403(8) 0.0401(9) 0.0419(9) -0.0123(7) 0.0162(7) -0.0065(7)
Se4 0.0422(8) 0.0383(10) 0.0546(9) -0.0126(8) 0.0250(7) -0.0039(7)
C3 0.037(8) 0.041(9) 0.033(8) 0.017(7) 0.006(6) 0.006(7)
C4 0.039(8) 0.038(9) 0.040(8) -0.008(7) 0.009(6) -0.013(7)
B13 0.045(11) 0.046(12) 0.060(12) -0.004(10) 0.002(9) 0.020(9)
B14 0.041(10) 0.046(12) 0.049(11) 0.007(9) -0.005(8) -0.017(9)
B15 0.059(13) 0.066(15) 0.048(11) -0.010(11) 0.002(9) 0.006(11)
B16 0.099(16) 0.042(12) 0.032(10) -0.001(9) 0.026(10) -0.001(11)
B17 0.055(12) 0.048(12) 0.066(12) -0.001(10) 0.031(10) 0.011(10)
B18 0.039(11) 0.092(17) 0.061(13) -0.012(12) 0.008(9) -0.012(11)
B19 0.040(11) 0.070(15) 0.058(12) -0.012(11) 0.001(9) -0.014(10)
B20 0.110(19) 0.038(11) 0.083(15) 0.012(11) 0.054(13) 0.002(12)
B21 0.048(11) 0.049(13) 0.049(11) -0.001(9) 0.022(9) -0.010(9)
B22 0.055(12) 0.047(13) 0.119(18) -0.047(13) 0.032(12) -0.022(10)
C7 0.047(9) 0.029(8) 0.042(9) 0.012(7) 0.017(7) -0.002(7)
C8 0.032(8) 0.032(9) 0.055(10) 0.008(7) 0.007(7) -0.006(7)
C9 0.022(7) 0.022(8) 0.045(8) 0.020(6) 0.004(6) 0.004(6)
C10 0.046(9) 0.038(9) 0.050(10) -0.012(7) 0.001(7) 0.023(8)
C11 0.040(8) 0.027(8) 0.047(9) 0.000(7) 0.014(7) 0.001(7)
C12 0.071(12) 0.080(14) 0.040(9) 0.003(9) 0.020(8) -0.003(10)
C13 0.032(8) 0.042(10) 0.064(10) 0.001(8) 0.020(7) 0.003(7)
C14 0.042(9) 0.032(9) 0.067(11) 0.005(8) 0.006(8) -0.002(7)
C15 0.080(12) 0.034(10) 0.086(12) 0.022(10) 0.001(9) -0.027(10)
C16 0.058(10) 0.032(9) 0.062(10) 0.023(8) -0.012(8) -0.006(8)

loop_
_atom_type_symbol
_atom_type_description
_atom_type_scat_dispersion_real
_atom_type_scat_dispersion_imag
_atom_type_scat_source
C C 0.0033 0.0016 'International Tables Vol C Tables 4.2.6.8 and 6.1.1.4'
H H 0.0000 0.0000 'International Tables Vol C Tables 4.2.6.8 and 6.1.1.4'
O O 0.0106 0.0060 'International Tables Vol C Tables 4.2.6.8 and 6.1.1.4'
Co Co 0.3494 0.9721 'International Tables Vol C Tables 4.2.6.8 and 6.1.1.4'
Se Se -0.0929 2.2259 'International Tables Vol C Tables 4.2.6.8 and 6.1.1.4'
Mo Mo -1.6832 0.6857 'International Tables Vol C Tables 4.2.6.8 and 6.1.1.4'
B B 0.0013 0.0007 'International Tables Vol C Tables 4.2.6.8 and 6.1.1.4'

loop_
_geom_angle_atom_site_label_1
_geom_angle_atom_site_label_2
_geom_angle_atom_site_label_3
_geom_angle
_geom_angle_site_symmetry_1
_geom_angle_site_symmetry_3
_geom_angle_publ_flag
C8 Co1 C7 41.0(5) . . ?
C8 Co1 C10 66.6(6) . . ?
C7 Co1 C10 67.7(6) . . ?
C8 Co1 C9 39.9(5) . . ?
C7 Co1 C9 68.9(5) . . ?
C10 Co1 C9 40.3(5) . . ?
C8 Co1 C11 67.3(5) . . ?
C7 Co1 C11 39.8(5) . . ?
C10 Co1 C11 40.6(5) . . ?
C9 Co1 C11 68.6(5) . . ?
C8 Co1 Se2 100.9(4) . . ?
C7 Co1 Se2 100.6(4) . . ?
C10 Co1 Se2 167.0(4) . . ?
C9 Co1 Se2 131.4(3) . . ?
C11 Co1 Se2 132.5(4) . . ?
C8 Co1 Se1 130.8(4) . . ?
C7 Co1 Se1 169.6(4) . . ?
C10 Co1 Se1 104.0(4) . . ?
C9 Co1 Se1 100.7(4) . . ?
C11 Co1 Se1 136.7(4) . . ?
Se2 Co1 Se1 86.96(7) . . ?
C8 Co1 Mo1 160.5(4) . . ?
C7 Co1 Mo1 129.2(4) . . ?
C10 Co1 Mo1 130.0(4) . . ?
C9 Co1 Mo1 159.0(4) . . ?
C11 Co1 Mo1 117.0(4) . . ?
Se2 Co1 Mo1 61.55(6) . . ?
Se1 Co1 Mo1 60.78(6) . . ?
C5 Mo1 C6 80.9(5) . . ?
C5 Mo1 Se3 75.8(4) . . ?
C6 Mo1 Se3 126.7(4) . . ?
C5 Mo1 Se4 136.3(4) . . ?
C6 Mo1 Se4 78.1(4) . . ?
Se3 Mo1 Se4 86.81(6) . . ?
C5 Mo1 Se1 127.4(4) . . ?
C6 Mo1 Se1 79.5(4) . . ?
Se3 Mo1 Se1 150.31(6) . . ?
Se4 Mo1 Se1 85.62(6) . . ?
C5 Mo1 Se2 77.7(4) . . ?
C6 Mo1 Se2 127.2(4) . . ?
Se3 Mo1 Se2 93.48(5) . . ?
Se4 Mo1 Se2 144.17(6) . . ?
Se1 Mo1 Se2 76.56(5) . . ?
C5 Mo1 Co1 75.7(4) . . ?
C6 Mo1 Co1 76.3(4) . . ?
Se3 Mo1 Co1 139.00(6) . . ?
Se4 Mo1 Co1 133.82(7) . . ?
Se1 Mo1 Co1 52.30(5) . . ?
Se2 Mo1 Co1 51.83(5) . . ?
O1 C5 Mo1 176.5(12) . . ?
O2 C6 Mo1 173.4(14) . . ?
C1 Se1 Co1 103.0(3) . . ?
C1 Se1 Mo1 100.2(3) . . ?
Co1 Se1 Mo1 66.92(6) . . ?
C2 Se2 Co1 102.8(4) . . ?
C2 Se2 Mo1 100.9(3) . . ?
Co1 Se2 Mo1 66.63(6) . . ?
C2 C1 B4 114.5(10) . . ?
C2 C1 B3 63.1(8) . . ?
B4 C1 B3 65.1(8) . . ?
C2 C1 B6 61.4(7) . . ?
B4 C1 B6 115.1(10) . . ?
B3 C1 B6 116.4(10) . . ?
C2 C1 B5 111.5(10) . . ?
B4 C1 B5 61.7(8) . . ?
B3 C1 B5 115.8(10) . . ?
B6 C1 B5 62.5(8) . . ?
C2 C1 Se1 113.5(7) . . ?
B4 C1 Se1 122.2(9) . . ?
B3 C1 Se1 113.6(8) . . ?
B6 C1 Se1 115.0(7) . . ?
B5 C1 Se1 123.8(9) . . ?
C1 C2 B11 111.0(10) . . ?
C1 C2 B7 108.7(10) . . ?
B11 C2 B7 63.9(9) . . ?
C1 C2 B6 62.7(8) . . ?
B11 C2 B6 62.5(8) . . ?
B7 C2 B6 115.2(10) . . ?
C1 C2 B3 60.6(7) . . ?
B11 C2 B3 114.2(11) . . ?
B7 C2 B3 60.6(8) . . ?
B6 C2 B3 115.4(10) . . ?
C1 C2 Se2 114.5(8) . . ?
B11 C2 Se2 122.9(9) . . ?
B7 C2 Se2 126.3(9) . . ?
B6 C2 Se2 112.2(8) . . ?
B3 C2 Se2 117.4(9) . . ?
C1 B3 C2 56.3(7) . . ?
C1 B3 B7 104.0(11) . . ?
C2 B3 B7 59.1(8) . . ?
C1 B3 B8 104.4(12) . . ?
C2 B3 B8 104.1(12) . . ?
B7 B3 B8 59.0(9) . . ?
C1 B3 B4 57.3(7) . . ?
C2 B3 B4 103.0(11) . . ?
B7 B3 B4 107.4(12) . . ?
B8 B3 B4 61.2(9) . . ?
C1 B4 B5 61.1(8) . . ?
C1 B4 B9 104.9(10) . . ?
B5 B4 B9 60.6(9) . . ?
C1 B4 B3 57.6(7) . . ?
B5 B4 B3 109.1(10) . . ?
B9 B4 B3 105.7(10) . . ?
C1 B4 B8 102.1(10) . . ?
B5 B4 B8 107.7(12) . . ?
B9 B4 B8 58.6(9) . . ?
B3 B4 B8 58.1(9) . . ?
C1 B5 B10 103.5(11) . . ?
C1 B5 B4 57.2(8) . . ?
B10 B5 B4 108.5(12) . . ?
C1 B5 B9 101.6(11) . . ?
B10 B5 B9 59.6(9) . . ?
B4 B5 B9 60.0(9) . . ?
C1 B5 B6 58.1(7) . . ?
B10 B5 B6 60.6(9) . . ?
B4 B5 B6 107.5(11) . . ?
B9 B5 B6 107.2(12) . . ?
C2 B6 C1 55.9(7) . . ?
C2 B6 B11 58.3(8) . . ?
C1 B6 B11 102.5(10) . . ?
C2 B6 B10 104.0(10) . . ?
C1 B6 B10 102.9(9) . . ?
B11 B6 B10 59.7(9) . . ?
C2 B6 B5 104.7(10) . . ?
C1 B6 B5 59.5(8) . . ?
B11 B6 B5 106.6(11) . . ?
B10 B6 B5 58.5(8) . . ?
C2 B7 B8 107.0(11) . . ?
C2 B7 B3 60.3(8) . . ?
B8 B7 B3 61.5(9) . . ?
C2 B7 B12 105.3(11) . . ?
B8 B7 B12 60.2(9) . . ?
B3 B7 B12 109.9(12) . . ?
C2 B7 B11 57.6(8) . . ?
B8 B7 B11 108.6(12) . . ?
B3 B7 B11 108.8(11) . . ?
B12 B7 B11 60.4(9) . . ?
B7 B8 B9 107.9(12) . . ?
B7 B8 B12 61.9(9) . . ?
B9 B8 B12 58.9(10) . . ?
B7 B8 B3 59.5(9) . . ?
B9 B8 B3 108.4(12) . . ?
B12 B8 B3 109.7(12) . . ?
B7 B8 B4 107.6(11) . . ?
B9 B8 B4 59.3(9) . . ?
B12 B8 B4 107.2(13) . . ?
B3 B8 B4 60.7(8) . . ?
B12 B9 B8 60.7(9) . . ?
B12 B9 B10 61.6(9) . . ?
B8 B9 B10 109.5(11) . . ?
B12 B9 B4 110.9(12) . . ?
B8 B9 B4 62.1(9) . . ?
B10 B9 B4 107.9(11) . . ?
B12 B9 B5 110.0(11) . . ?
B8 B9 B5 109.6(12) . . ?
B10 B9 B5 59.5(8) . . ?
B4 B9 B5 59.5(9) . . ?
B5 B10 B9 60.9(8) . . ?
B5 B10 B11 108.1(12) . . ?
B9 B10 B11 106.6(12) . . ?
B5 B10 B12 108.4(12) . . ?
B9 B10 B12 58.3(9) . . ?
B11 B10 B12 60.8(9) . . ?
B5 B10 B6 60.9(8) . . ?
B9 B10 B6 108.4(11) . . ?
B11 B10 B6 59.1(9) . . ?
B12 B10 B6 108.5(12) . . ?
C2 B11 B6 59.2(9) . . ?
C2 B11 B10 105.8(11) . . ?
B6 B11 B10 61.2(8) . . ?
C2 B11 B7 58.5(9) . . ?
B6 B11 B7 108.1(12) . . ?
B10 B11 B7 107.4(11) . . ?
C2 B11 B12 105.4(12) . . ?
B6 B11 B12 109.5(11) . . ?
B10 B11 B12 60.1(9) . . ?
B7 B11 B12 59.7(9) . . ?
B9 B12 B8 60.5(10) . . ?
B9 B12 B10 60.1(9) . . ?
B8 B12 B10 108.1(12) . . ?
B9 B12 B7 106.0(13) . . ?
B8 B12 B7 57.9(10) . . ?
B10 B12 B7 106.9(11) . . ?
B9 B12 B11 106.6(12) . . ?
B8 B12 B11 106.5(13) . . ?
B10 B12 B11 59.1(8) . . ?
B7 B12 B11 60.0(9) . . ?
C3 Se3 Mo1 107.7(4) . . ?
C4 Se4 Mo1 108.8(4) . . ?
C4 C3 B13 63.6(9) . . ?
C4 C3 B14 108.8(11) . . ?
B13 C3 B14 58.8(9) . . ?
C4 C3 B16 60.0(9) . . ?
B13 C3 B16 113.3(12) . . ?
B14 C3 B16 111.1(12) . . ?
C4 C3 B15 108.8(11) . . ?
B13 C3 B15 111.0(12) . . ?
B14 C3 B15 62.0(9) . . ?
B16 C3 B15 61.1(9) . . ?
C4 C3 Se3 120.7(9) . . ?
B13 C3 Se3 120.8(10) . . ?
B14 C3 Se3 123.0(10) . . ?
B16 C3 Se3 117.0(10) . . ?
B15 C3 Se3 119.4(10) . . ?
C3 C4 B21 112.4(11) . . ?
C3 C4 B17 113.2(10) . . ?
B21 C4 B17 63.4(9) . . ?
C3 C4 B16 63.4(9) . . ?
B21 C4 B16 61.1(10) . . ?
B17 C4 B16 114.8(12) . . ?
C3 C4 B13 60.0(8) . . ?
B21 C4 B13 113.7(11) . . ?
B17 C4 B13 63.3(9) . . ?
B16 C4 B13 113.2(11) . . ?
C3 C4 Se4 115.4(8) . . ?
B21 C4 Se4 124.0(9) . . ?
B17 C4 Se4 118.2(10) . . ?
B16 C4 Se4 119.9(10) . . ?
B13 C4 Se4 114.5(10) . . ?
B14 B13 C3 61.9(9) . . ?
B14 B13 B18 59.9(11) . . ?
C3 B13 B18 108.4(14) . . ?
B14 B13 C4 105.6(12) . . ?
C3 B13 C4 56.4(8) . . ?
B18 B13 C4 105.8(13) . . ?
B14 B13 B17 109.7(14) . . ?
C3 B13 B17 104.3(12) . . ?
B18 B13 B17 63.2(11) . . ?
C4 B13 B17 56.3(9) . . ?
B13 B14 B18 61.3(11) . . ?
B13 B14 C3 59.2(9) . . ?
B18 B14 C3 107.5(13) . . ?
B13 B14 B15 109.2(13) . . ?
B18 B14 B15 110.1(14) . . ?
C3 B14 B15 59.4(9) . . ?
B13 B14 B19 108.8(14) . . ?
B18 B14 B19 60.8(11) . . ?
C3 B14 B19 105.4(12) . . ?
B15 B14 B19 59.8(10) . . ?
C3 B15 B16 59.2(9) . . ?
C3 B15 B14 58.6(9) . . ?
B16 B15 B14 106.9(14) . . ?
C3 B15 B19 105.5(13) . . ?
B16 B15 B19 105.6(14) . . ?
B14 B15 B19 60.8(10) . . ?
C3 B15 B20 104.1(13) . . ?
B16 B15 B20 58.1(11) . . ?
B14 B15 B20 106.5(14) . . ?
B19 B15 B20 58.5(11) . . ?
C4 B16 B21 58.7(10) . . ?
C4 B16 B20 105.2(14) . . ?
B21 B16 B20 59.6(11) . . ?
C4 B16 C3 56.6(8) . . ?
B21 B16 C3 105.0(13) . . ?
B20 B16 C3 107.4(13) . . ?
C4 B16 B15 105.1(12) . . ?
B21 B16 B15 108.8(14) . . ?
B20 B16 B15 61.9(11) . . ?
C3 B16 B15 59.8(9) . . ?
C4 B17 B22 104.5(13) . . ?
C4 B17 B21 57.8(9) . . ?
B22 B17 B21 60.2(11) . . ?
C4 B17 B13 60.4(9) . . ?
B22 B17 B13 105.0(13) . . ?
B21 B17 B13 106.9(12) . . ?
C4 B17 B18 103.8(11) . . ?
B22 B17 B18 59.5(12) . . ?
B21 B17 B18 106.8(13) . . ?
B13 B17 B18 56.6(9) . . ?
B14 B18 B13 58.8(10) . . ?
B14 B18 B22 107.9(15) . . ?
B13 B18 B22 105.6(13) . . ?
B14 B18 B19 62.9(11) . . ?
B13 B18 B19 108.4(13) . . ?
B22 B18 B19 58.7(11) . . ?
B14 B18 B17 106.6(12) . . ?
B13 B18 B17 60.2(10) . . ?
B22 B18 B17 56.6(10) . . ?
B19 B18 B17 104.7(13) . . ?
B22 B19 B20 61.0(11) . . ?
B22 B19 B18 60.3(12) . . ?
B20 B19 B18 109.5(14) . . ?
B22 B19 B15 107.8(13) . . ?
B20 B19 B15 60.8(11) . . ?
B18 B19 B15 106.1(13) . . ?
B22 B19 B14 104.1(14) . . ?
B20 B19 B14 107.3(13) . . ?
B18 B19 B14 56.3(10) . . ?
B15 B19 B14 59.4(10) . . ?
B21 B20 B16 59.0(11) . . ?
B21 B20 B19 108.0(15) . . ?
B16 B20 B19 108.7(14) . . ?
B21 B20 B22 59.8(11) . . ?
B16 B20 B22 106.3(15) . . ?
B19 B20 B22 58.9(12) . . ?
B21 B20 B15 106.8(14) . . ?
B16 B20 B15 59.9(10) . . ?
B19 B20 B15 60.6(10) . . ?
B22 B20 B15 106.1(15) . . ?
C4 B21 B16 60.3(9) . . ?
C4 B21 B20 107.9(13) . . ?
B16 B21 B20 61.4(11) . . ?
C4 B21 B22 104.3(13) . . ?
B16 B21 B22 110.1(13) . . ?
B20 B21 B22 62.2(12) . . ?
C4 B21 B17 58.8(9) . . ?
B16 B21 B17 110.2(12) . . ?
B20 B21 B17 110.9(14) . . ?
B22 B21 B17 59.0(11) . . ?
B17 B22 B21 60.8(10) . . ?
B17 B22 B19 112.3(15) . . ?
B21 B22 B19 107.4(13) . . ?
B17 B22 B18 63.8(12) . . ?
B21 B22 B18 110.5(14) . . ?
B19 B22 B18 61.0(12) . . ?
B17 B22 B20 108.9(14) . . ?
B21 B22 B20 57.9(11) . . ?
B19 B22 B20 60.1(11) . . ?
B18 B22 B20 109.2(15) . . ?
C11 C7 C8 107.3(12) . . ?
C11 C7 C12 124.7(13) . . ?
C8 C7 C12 127.2(13) . . ?
C11 C7 Co1 71.6(7) . . ?
C8 C7 Co1 69.3(7) . . ?
C12 C7 Co1 132.0(10) . . ?
C9 C8 C7 110.7(11) . . ?
C9 C8 C13 125.8(12) . . ?
C7 C8 C13 123.1(13) . . ?
C9 C8 Co1 71.7(8) . . ?
C7 C8 Co1 69.6(7) . . ?
C13 C8 Co1 130.6(10) . . ?
C8 C9 C10 105.2(11) . . ?
C8 C9 C14 130.7(11) . . ?
C10 C9 C14 123.9(12) . . ?
C8 C9 Co1 68.4(7) . . ?
C10 C9 Co1 69.1(8) . . ?
C14 C9 Co1 130.6(9) . . ?
C9 C10 C11 109.8(12) . . ?
C9 C10 C15 125.9(13) . . ?
C11 C10 C15 124.3(12) . . ?
C9 C10 Co1 70.5(7) . . ?
C11 C10 Co1 70.5(8) . . ?
C15 C10 Co1 127.2(11) . . ?
C7 C11 C10 107.0(11) . . ?
C7 C11 C16 128.1(13) . . ?
C10 C11 C16 124.6(12) . . ?
C7 C11 Co1 68.5(7) . . ?
C10 C11 Co1 68.9(8) . . ?
C16 C11 Co1 132.6(10) . . ?

loop_
_geom_bond_atom_site_label_1
_geom_bond_atom_site_label_2
_geom_bond_distance
_geom_bond_site_symmetry_2
_geom_bond_publ_flag
Co1 C8 2.061(13) . ?
Co1 C7 2.065(13) . ?
Co1 C10 2.086(14) . ?
Co1 C9 2.105(13) . ?
Co1 C11 2.107(13) . ?
Co1 Se2 2.333(2) . ?
Co1 Se1 2.343(2) . ?
Co1 Mo1 2.724(2) . ?
Mo1 C5 1.979(16) . ?
Mo1 C6 1.985(15) . ?
Mo1 Se3 2.4968(18) . ?
Mo1 Se4 2.5035(18) . ?
Mo1 Se1 2.5841(17) . ?
Mo1 Se2 2.6090(18) . ?
C5 O1 1.174(15) . ?
C6 O2 1.117(15) . ?
Se1 C1 1.982(12) . ?
Se2 C2 1.958(13) . ?
C1 C2 1.614(16) . ?
C1 B4 1.687(16) . ?
C1 B3 1.691(17) . ?
C1 B6 1.731(18) . ?
C1 B5 1.757(19) . ?
C2 B11 1.69(2) . ?
C2 B7 1.709(18) . ?
C2 B6 1.710(18) . ?
C2 B3 1.730(19) . ?
B3 B7 1.73(2) . ?
B3 B8 1.77(2) . ?
B3 B4 1.82(2) . ?
B4 B5 1.77(2) . ?
B4 B9 1.78(2) . ?
B4 B8 1.82(2) . ?
B5 B10 1.76(2) . ?
B5 B9 1.79(2) . ?
B5 B6 1.81(2) . ?
B6 B11 1.77(2) . ?
B6 B10 1.80(2) . ?
B7 B8 1.72(2) . ?
B7 B12 1.79(2) . ?
B7 B11 1.80(2) . ?
B8 B9 1.76(2) . ?
B8 B12 1.77(2) . ?
B9 B12 1.73(2) . ?
B9 B10 1.77(2) . ?
B10 B11 1.78(2) . ?
B10 B12 1.79(2) . ?
B11 B12 1.81(2) . ?
Se3 C3 1.907(13) . ?
Se4 C4 1.954(13) . ?
C3 C4 1.616(18) . ?
C3 B13 1.68(2) . ?
C3 B14 1.73(2) . ?
C3 B16 1.73(2) . ?
C3 B15 1.74(2) . ?
C4 B21 1.65(2) . ?
C4 B17 1.665(19) . ?
C4 B16 1.68(2) . ?
C4 B13 1.74(2) . ?
B13 B14 1.67(2) . ?
B13 B18 1.72(3) . ?
B13 B17 1.79(2) . ?
B14 B18 1.69(2) . ?
B14 B15 1.79(2) . ?
B14 B19 1.81(3) . ?
B15 B16 1.76(2) . ?
B15 B19 1.79(2) . ?
B15 B20 1.80(3) . ?
B16 B21 1.69(2) . ?
B16 B20 1.73(3) . ?
B17 B22 1.71(3) . ?
B17 B21 1.74(2) . ?
B17 B18 1.84(3) . ?
B18 B22 1.76(3) . ?
B18 B19 1.78(3) . ?
B19 B22 1.74(3) . ?
B19 B20 1.76(3) . ?
B20 B21 1.70(3) . ?
B20 B22 1.77(3) . ?
B21 B22 1.73(2) . ?
C7 C11 1.422(17) . ?
C7 C8 1.445(17) . ?
C7 C12 1.464(18) . ?
C8 C9 1.422(18) . ?
C8 C13 1.505(17) . ?
C9 C10 1.445(16) . ?
C9 C14 1.488(17) . ?
C10 C11 1.456(17) . ?
C10 C15 1.50(2) . ?
C11 C16 1.498(17) . ?
